data_1001674
loop_
_publ_author_name
'Fuchs, G'
'Nguyen, N'
'Greneche, J M'
'Groult, D'
'Raveau, B'

_publ_section_title
;
Antiferromagnetic 6L-Hexagonal ferrites, Ba2 Sb2 M3 Fe8 O22 (M = Zn,
Mg, Ni, Co)
;
_journal_coden_ASTM JSSCBI
_journal_name_full 'Journal of Solid State Chemistry'
_journal_page_first 223
_journal_page_last 229
_journal_paper_doi 10.1016/0022-4596(86)90025-3
_journal_volume 61
_journal_year 1986
_chemical_formula_structural 'Ba2 Sb2 Ni3 Fe8 O22'
_chemical_formula_sum 'Ba2 Fe8 Ni3 O22 Sb2'
_chemical_name_systematic
;
Barium antimony nickel iron(III) oxide (2/2/3/8/22)
;
_space_group_IT_number 164
_symmetry_cell_setting trigonal
_symmetry_Int_Tables_number 164
_symmetry_space_group_name_Hall '-P 3 2"'
_symmetry_space_group_name_H-M 'P -3 m 1'
_cell_angle_alpha 90
_cell_angle_beta 90
_cell_angle_gamma 120
_cell_formula_units_Z 1
_cell_length_a 5.882(2)
_cell_length_b 5.882(2)
_cell_length_c 14.237(8)
_cell_volume 426.6
_exptl_crystal_density_meas 5.9
_refine_ls_R_factor_all 0.067
_cod_database_code 1001674

loop_
_symmetry_equiv_pos_as_xyz
x,y,z
-y,x-y,z
y-x,-x,z
-y,-x,z
x,x-y,z
y-x,y,z
-x,-y,-z
y,y-x,-z
x-y,x,-z
y,x,-z
-x,y-x,-z
x-y,-y,-z

loop_
_atom_site_label
_atom_site_type_symbol
_atom_site_symmetry_multiplicity
_atom_site_Wyckoff_symbol
_atom_site_fract_x
_atom_site_fract_y
_atom_site_fract_z
_atom_site_occupancy
_atom_site_attached_hydrogens
_atom_site_calc_flag
Ba1 Ba2+ 2 d 0.3333 0.6667 0.417(1) 1. 0 d
Fe1 Fe3+ 2 d 0.3333 0.6667 0.955(3) 1. 0 d
Ni1 Ni2+ 2 c 0. 0. 0.384(3) 1. 0 d
Sb1 Sb5+ 2 d 0.3333 0.6667 0.680(2) 0.66 0 d
Ni2 Ni2+ 2 d 0.3333 0.6667 0.680(2) 0.34 0 d
Sb2 Sb5+ 1 a 0. 0. 0. 0.67 0 d
Ni3 Ni2+ 1 a 0. 0. 0. 0.33 0 d
Fe2 Fe3+ 6 i 0.174(2) 0.348(2) 0.172(1) 1. 0 d
O1 O2- 2 c 0. 0. 0.236(5) 1. 0 d
O2 O2- 2 d 0.3333 0.6667 0.084(4) 1. 0 d
O3 O2- 6 i 0.163(5) 0.326(5) 0.909(4) 1. 0 d
O4 O2- 6 i 0.496(5) 0.992(5) 0.228(4) 1. 0 d
O5 O2- 6 i 0.183(5) 0.366(5) 0.585(3) 1. 0 d

loop_
_atom_type_symbol
_atom_type_oxidation_number
Ba2+ 2.000
Fe3+ 3.000
Ni2+ 2.000
Sb5+ 5.000
O2- -2.000
